data_7215907
loop_
_publ_author_name
'P\'erez, Jos\'e'
'Serrano, J. Luis'
'da Silva, Ivan'
'Espinosa, Arturo'
'P\'erez, Eduardo'
'Garc\'ia, Luis'

_publ_section_title
;
 Ligand hierarchy on driving the crystal packing. Effect of supramolecular
 interactions on solid-state conformations adopted by saccharinate Pd(ii)
 complexes
;
_journal_issue 30
_journal_name_full CrystEngComm
_journal_page_first 7124
_journal_paper_doi 10.1039/C4CE00518J
_journal_volume 16
_journal_year 2014
_chemical_formula_sum 'C9 H10 N O3 Pd0.5 S2'
_chemical_formula_weight 297.50
_chemical_name_systematic
;
 ?
;
_space_group_IT_number 14
_symmetry_cell_setting monoclinic
_symmetry_space_group_name_Hall '-P 2yab'
_symmetry_space_group_name_H-M 'P 1 21/a 1'
_atom_sites_solution_hydrogens geom
_atom_sites_solution_primary direct
_atom_sites_solution_secondary difmap
_audit_creation_method SHELXL-97
_cell_angle_alpha 90.00
_cell_angle_beta 108.288(5)
_cell_angle_gamma 90.00
_cell_formula_units_Z 4
_cell_length_a 8.3977(14)
_cell_length_b 11.2186(18)
_cell_length_c 12.207(2)
_cell_measurement_temperature 293(2)
_cell_volume 1091.9(3)
_computing_structure_refinement 'SHELXL-97 (Sheldrick, 1997)'
_diffrn_ambient_temperature 293(2)
_diffrn_measured_fraction_theta_full 0.000
_diffrn_measured_fraction_theta_max 0.998
_diffrn_radiation_monochromator graphite
_diffrn_radiation_source 'fine-focus sealed tube'
_diffrn_radiation_type MoK\a
_diffrn_radiation_wavelength 0.71073
_diffrn_reflns_av_R_equivalents 0.0414
_diffrn_reflns_av_sigmaI/netI 0.0186
_diffrn_reflns_limit_h_max 11
_diffrn_reflns_limit_h_min -11
_diffrn_reflns_limit_k_max 14
_diffrn_reflns_limit_k_min -14
_diffrn_reflns_limit_l_max 16
_diffrn_reflns_limit_l_min -16
_diffrn_reflns_number 28341
_diffrn_reflns_theta_full 0.50
_diffrn_reflns_theta_max 28.38
_diffrn_reflns_theta_min 2.53
_exptl_absorpt_coefficient_mu 1.271
_exptl_absorpt_correction_T_max 0.7851
_exptl_absorpt_correction_T_min 0.6790
_exptl_absorpt_correction_type multi-scan
_exptl_absorpt_process_details SADABS
_exptl_crystal_density_diffrn 1.810
_exptl_crystal_density_method 'not measured'
_exptl_crystal_F_000 600
_exptl_crystal_size_max 0.33
_exptl_crystal_size_mid 0.29
_exptl_crystal_size_min 0.20
_refine_diff_density_max 1.609
_refine_diff_density_min -2.908
_refine_diff_density_rms 0.235
_refine_ls_extinction_method none
_refine_ls_goodness_of_fit_ref 1.065
_refine_ls_hydrogen_treatment mixed
_refine_ls_matrix_type full
_refine_ls_number_parameters 142
_refine_ls_number_reflns 2725
_refine_ls_number_restraints 0
_refine_ls_restrained_S_all 1.065
_refine_ls_R_factor_all 0.0606
_refine_ls_R_factor_gt 0.0567
_refine_ls_shift/su_max 0.000
_refine_ls_shift/su_mean 0.000
_refine_ls_structure_factor_coef Fsqd
_refine_ls_weighting_details 'calc w=1/[\s^2^(Fo^2^)+(0.1017P)^2^+10.0682P] where P=(Fo^2^+2Fc^2^)/3'
_refine_ls_weighting_scheme calc
_refine_ls_wR_factor_gt 0.1692
_refine_ls_wR_factor_ref 0.1752
_reflns_number_gt 2542
_reflns_number_total 2725
_reflns_threshold_expression >2sigma(I)
_cod_data_source_file c4ce00518j2.cif
_cod_data_source_block s_0m
_cod_depositor_comments 'Adding full bibliography for 7215906--7215910.cif.'
_cod_original_sg_symbol_H-M P21/a
_cod_original_formula_sum 'C9 H10 N O3 Pd0.50 S2'
_cod_database_code 7215907

loop_
_symmetry_equiv_pos_as_xyz
'x, y, z'
'-x+1/2, y+1/2, -z'
'-x, -y, -z'
'x-1/2, -y-1/2, z'

loop_
_atom_site_label
_atom_site_type_symbol
_atom_site_fract_x
_atom_site_fract_y
_atom_site_fract_z
_atom_site_U_iso_or_equiv
_atom_site_adp_type
_atom_site_occupancy
_atom_site_symmetry_multiplicity
_atom_site_calc_flag
_atom_site_refinement_flags
Pd1 Pd 0.5000 0.5000 0.5000 0.00807(19) Uani 1 2 d S
S1 S 0.50477(15) 0.51786(10) 0.76249(10) 0.0121(3) Uani 1 1 d .
N1 N 0.5563(5) 0.5803(3) 0.6569(3) 0.0117(7) Uani 1 1 d .
C1 C 0.5968(5) 0.6988(4) 0.6757(4) 0.0125(8) Uani 1 1 d .
C2 C 0.5819(5) 0.7397(4) 0.7890(4) 0.0122(8) Uani 1 1 d .
C3 C 0.6112(6) 0.8518(4) 0.8362(4) 0.0156(9) Uani 1 1 d .
H3 H 0.6432 0.9139 0.7971 0.019 Uiso 1 1 calc R
C6 C 0.5113(6) 0.6647(5) 0.9551(4) 0.0181(9) Uani 1 1 d .
H6 H 0.4779 0.6028 0.9936 0.022 Uiso 1 1 calc R
C7 C 0.5311(6) 0.6481(4) 0.8472(4) 0.0130(8) Uani 1 1 d .
C5 C 0.5437(7) 0.7785(5) 1.0027(4) 0.0198(10) Uani 1 1 d .
H5 H 0.5329 0.7929 1.0751 0.024 Uiso 1 1 calc R
O2 O 0.3328(5) 0.4787(3) 0.7216(3) 0.0194(7) Uani 1 1 d .
O1 O 0.6389(5) 0.7626(3) 0.6086(3) 0.0202(7) Uani 1 1 d .
O3 O 0.6258(5) 0.4293(3) 0.8203(3) 0.0231(8) Uani 1 1 d .
C4 C 0.5916(6) 0.8701(5) 0.9443(4) 0.0185(9) Uani 1 1 d .
H4 H 0.6113 0.9454 0.9777 0.022 Uiso 1 1 calc R
S2 S 0.2726(6) 0.5869(4) 0.4587(4) 0.1048(12) Uani 1 1 d .
C8 C 0.2710(7) 0.6998(5) 0.3945(5) 0.0206(10) Uani 1 1 d .
H8A H 0.3646 0.7483 0.4362 0.031 Uiso 1 1 calc R
H8B H 0.1685 0.7419 0.3865 0.031 Uiso 1 1 calc R
H8C H 0.2790 0.6820 0.3195 0.031 Uiso 1 1 calc R
C9 C 0.1276(7) 0.5117(5) 0.3955(6) 0.0258(12) Uani 1 1 d .
H9A H 0.1292 0.4391 0.4375 0.039 Uiso 1 1 calc R
H9B H 0.1345 0.4934 0.3203 0.039 Uiso 1 1 calc R
H9C H 0.0253 0.5540 0.3879 0.039 Uiso 1 1 calc R

loop_
_atom_site_aniso_label
_atom_site_aniso_U_11
_atom_site_aniso_U_22
_atom_site_aniso_U_33
_atom_site_aniso_U_23
_atom_site_aniso_U_13
_atom_site_aniso_U_12
Pd1 0.0111(3) 0.0079(3) 0.0055(3) -0.00071(13) 0.00321(18) 0.00009(14)
S1 0.0192(6) 0.0103(5) 0.0081(5) 0.0003(4) 0.0060(4) 0.0013(4)
N1 0.0160(18) 0.0119(18) 0.0080(16) -0.0008(13) 0.0051(14) -0.0018(14)
C1 0.0118(19) 0.015(2) 0.0098(18) -0.0034(16) 0.0022(15) -0.0031(15)
C2 0.0113(18) 0.016(2) 0.0084(18) -0.0028(15) 0.0020(15) -0.0005(16)
C3 0.015(2) 0.015(2) 0.015(2) -0.0028(17) 0.0030(16) -0.0005(17)
C6 0.023(2) 0.021(2) 0.012(2) -0.0002(17) 0.0072(17) 0.0008(18)
C7 0.0144(19) 0.014(2) 0.0105(19) -0.0015(16) 0.0036(16) 0.0005(16)
C5 0.022(2) 0.027(3) 0.011(2) -0.0060(18) 0.0067(17) 0.003(2)
O2 0.0242(19) 0.0162(16) 0.0215(18) -0.0050(14) 0.0126(15) -0.0072(14)
O1 0.0309(19) 0.0184(17) 0.0144(16) -0.0021(13) 0.0114(14) -0.0071(15)
O3 0.038(2) 0.0179(18) 0.0126(16) 0.0043(13) 0.0068(15) 0.0117(15)
C4 0.017(2) 0.021(2) 0.016(2) -0.0097(18) 0.0027(17) 0.0006(18)
S2 0.106(3) 0.099(3) 0.108(3) 0.002(2) 0.030(2) 0.005(2)
C8 0.025(2) 0.017(2) 0.022(2) 0.0025(19) 0.0104(19) 0.0075(19)
C9 0.016(2) 0.023(3) 0.036(3) -0.008(2) 0.005(2) 0.0007(18)

loop_
_atom_type_symbol
_atom_type_description
_atom_type_scat_dispersion_real
_atom_type_scat_dispersion_imag
_atom_type_scat_source
C C 0.0033 0.0016 'International Tables Vol C Tables 4.2.6.8 and 6.1.1.4'
H H 0.0000 0.0000 'International Tables Vol C Tables 4.2.6.8 and 6.1.1.4'
N N 0.0061 0.0033 'International Tables Vol C Tables 4.2.6.8 and 6.1.1.4'
O O 0.0106 0.0060 'International Tables Vol C Tables 4.2.6.8 and 6.1.1.4'
Pd Pd -0.9988 1.0072 'International Tables Vol C Tables 4.2.6.8 and 6.1.1.4'
S S 0.1246 0.1234 'International Tables Vol C Tables 4.2.6.8 and 6.1.1.4'

loop_
_geom_angle_atom_site_label_1
_geom_angle_atom_site_label_2
_geom_angle_atom_site_label_3
_geom_angle
_geom_angle_site_symmetry_1
_geom_angle_site_symmetry_3
N1 Pd1 N1 180.000(1) 3_666 .
N1 Pd1 S2 86.83(17) 3_666 3_666
N1 Pd1 S2 93.17(17) . 3_666
N1 Pd1 S2 93.17(17) 3_666 .
N1 Pd1 S2 86.83(17) . .
S2 Pd1 S2 180.000(1) 3_666 .
O3 S1 O2 115.9(3) . .
O3 S1 N1 111.2(2) . .
O2 S1 N1 110.0(2) . .
O3 S1 C7 110.2(2) . .
O2 S1 C7 112.5(2) . .
N1 S1 C7 95.3(2) . .
C1 N1 S1 113.2(3) . .
C1 N1 Pd1 124.0(3) . .
S1 N1 Pd1 120.7(2) . .
O1 C1 N1 124.4(4) . .
O1 C1 C2 124.4(4) . .
N1 C1 C2 111.3(4) . .
C3 C2 C7 120.4(4) . .
C3 C2 C1 127.7(4) . .
C7 C2 C1 111.9(4) . .
C2 C3 C4 118.3(5) . .
C7 C6 C5 116.9(5) . .
C6 C7 C2 122.1(4) . .
C6 C7 S1 129.5(4) . .
C2 C7 S1 108.3(3) . .
C4 C5 C6 121.1(4) . .
C5 C4 C3 121.2(5) . .
C9 S2 C8 109.9(4) . .
C9 S2 Pd1 113.9(3) . .
C8 S2 Pd1 112.7(3) . .

loop_
_geom_bond_atom_site_label_1
_geom_bond_atom_site_label_2
_geom_bond_distance
_geom_bond_site_symmetry_2
Pd1 N1 2.033(4) 3_666
Pd1 N1 2.033(4) .
Pd1 S2 2.061(4) 3_666
Pd1 S2 2.061(4) .
S1 O3 1.439(4) .
S1 O2 1.441(4) .
S1 N1 1.640(4) .
S1 C7 1.763(5) .
N1 C1 1.373(6) .
C1 O1 1.221(6) .
C1 C2 1.499(6) .
C2 C3 1.373(6) .
C2 C7 1.390(6) .
C3 C4 1.396(7) .
C6 C7 1.390(6) .
C6 C5 1.393(7) .
C5 C4 1.381(8) .
S2 C9 1.483(7) .
S2 C8 1.487(7) .
